data_4126239
loop_
_publ_author_name
'Sessler, Chanan D.'
'Rahm, Martin'
'Becker, Sabine'
'Goldberg, Jacob M.'
'Wang, Fang'
'Lippard, Stephen J.'

_publ_section_title
;
 CF2H, a Hydrogen Bond Donor.
;
_journal_name_full 'Journal of the American Chemical Society'
_journal_paper_doi 10.1021/jacs.7b04457
_journal_year 2017
_chemical_formula_sum 'C7 H5 Br F2'
_chemical_formula_weight 207.02
_chemical_name_common 2-CF2H
_space_group_crystal_system monoclinic
_space_group_IT_number 14
_space_group_name_Hall '-P 2ybc'
_space_group_name_H-M_alt 'P 1 21/c 1'
_symmetry_space_group_name_Hall '-P 2ybc'
_symmetry_space_group_name_H-M 'P 1 21/c 1'
_atom_sites_solution_hydrogens geom
_audit_creation_method SHELXL-2016/6
_cell_angle_alpha 90
_cell_angle_beta 92.557(4)
_cell_angle_gamma 90
_cell_formula_units_Z 2
_cell_length_a 7.962(2)
_cell_length_b 7.097(2)
_cell_length_c 6.1966(18)
_cell_measurement_reflns_used 224
_cell_measurement_temperature 100(2)
_cell_measurement_theta_max 30.69
_cell_measurement_theta_min 2.67
_cell_volume 349.80(17)
_computing_cell_refinement 'Bruker SMART'
_computing_data_collection 'Bruker SMART'
_computing_data_reduction 'Bruker SAINT'
_computing_molecular_graphics 'ShelXle (Huebschle, 2014)'
_computing_publication_material ORETP
_computing_structure_refinement 'SHELXL-2016/6 (Sheldrick, 2016)'
_computing_structure_solution 'SHELXS-2015 (Sheldrick, 2015)'
_diffrn_ambient_temperature 100(2)
_diffrn_measured_fraction_theta_full 0.998
_diffrn_measured_fraction_theta_max 0.998
_diffrn_measurement_device_type 'CCD area detector'
_diffrn_measurement_method 'phi and omega scans'
_diffrn_radiation_type MoK\a
_diffrn_radiation_wavelength 0.71073
_diffrn_reflns_av_unetI/netI 0.0605
_diffrn_reflns_Laue_measured_fraction_full 0.998
_diffrn_reflns_Laue_measured_fraction_max 0.998
_diffrn_reflns_limit_h_max 11
_diffrn_reflns_limit_h_min 0
_diffrn_reflns_limit_k_max 0
_diffrn_reflns_limit_k_min -9
_diffrn_reflns_limit_l_max 8
_diffrn_reflns_limit_l_min -8
_diffrn_reflns_number 1066
_diffrn_reflns_point_group_measured_fraction_full 0.998
_diffrn_reflns_point_group_measured_fraction_max 0.998
_diffrn_reflns_theta_full 25.242
_diffrn_reflns_theta_max 29.477
_diffrn_reflns_theta_min 2.561
_exptl_absorpt_coefficient_mu 5.825
_exptl_absorpt_correction_T_max 0.745882
_exptl_absorpt_correction_T_min 0.257008
_exptl_absorpt_correction_type multi-scan
_exptl_absorpt_process_details 'Blessing, 1993'
_exptl_crystal_colour colourless
_exptl_crystal_density_diffrn 1.966
_exptl_crystal_density_meas ?
_exptl_crystal_density_method 'not measured'
_exptl_crystal_description block
_exptl_crystal_F_000 200
_exptl_crystal_size_max 0.700
_exptl_crystal_size_mid 0.400
_exptl_crystal_size_min 0.400
_refine_diff_density_max 0.888
_refine_diff_density_min -0.669
_refine_diff_density_rms 0.192
_refine_ls_extinction_method none
_refine_ls_goodness_of_fit_ref 1.125
_refine_ls_hydrogen_treatment constr
_refine_ls_matrix_type full
_refine_ls_number_parameters 69
_refine_ls_number_reflns 1066
_refine_ls_number_restraints 96
_refine_ls_restrained_S_all 1.087
_refine_ls_R_factor_all 0.0824
_refine_ls_R_factor_gt 0.0578
_refine_ls_shift/su_max 0.000
_refine_ls_shift/su_mean 0.000
_refine_ls_structure_factor_coef Fsqd
_refine_ls_weighting_details 'w=1/[\s^2^(Fo^2^)+(0.0544P)^2^+0.7660P] where P=(Fo^2^+2Fc^2^)/3'
_refine_ls_weighting_scheme calc
_refine_ls_wR_factor_gt 0.1367
_refine_ls_wR_factor_ref 0.1549
_reflns_Friedel_coverage 0.000
_reflns_number_gt 858
_reflns_number_total 1066
_reflns_threshold_expression 'I > 2\s(I)'
_cod_data_source_file ja7b04457_si_002.cif
_cod_data_source_block 2-CF2H
_cod_depositor_comments
;
The following automatic conversions were performed:

'_exptl_crystal_density_meas' value 'not measured' was changed to '?'
- the value is perceived as not measured.

Automatic conversion script
Id: cif_fix_values 4973 2017-02-22 13:04:09Z antanas 
;
_cod_original_cell_volume 349.76(17)
_cod_database_code 4126239
_shelx_shelxl_version_number 2016/6
_shelx_space_group_comment
;
The symmetry employed for this shelxl refinement is uniquely defined
by the following loop, which should always be used as a source of
symmetry information in preference to the above space-group names.
They are only intended as comments.
;
_shelx_estimated_absorpt_t_min 0.106
_shelx_estimated_absorpt_t_max 0.204

loop_
_space_group_symop_operation_xyz
'x, y, z'
'-x, y+1/2, -z+1/2'
'-x, -y, -z'
'x, -y-1/2, z-1/2'

loop_
_atom_site_label
_atom_site_type_symbol
_atom_site_fract_x
_atom_site_fract_y
_atom_site_fract_z
_atom_site_U_iso_or_equiv
_atom_site_adp_type
_atom_site_occupancy
_atom_site_site_symmetry_order
_atom_site_calc_flag
_atom_site_refinement_flags_posn
_atom_site_refinement_flags_adp
_atom_site_refinement_flags_occupancy
_atom_site_disorder_assembly
_atom_site_disorder_group
Br1 Br 0.84964(15) 0.5518(2) 0.7992(2) 0.0284(3) Uani 0.5 1 d D U P A 1
C1 C 0.6489(5) 0.5240(5) 0.6196(7) 0.0199(8) Uani 1 1 d D U . . .
C3 C 0.5027(5) 0.4220(6) 0.2928(7) 0.0215(8) Uani 1 1 d . U . . .
H3 H 0.503556 0.368856 0.152162 0.026 Uiso 1 1 calc R U . . .
C2 C 0.6522(5) 0.4473(6) 0.4145(7) 0.0202(8) Uani 1 1 d . U . . .
H2 H 0.756249 0.412016 0.356950 0.024 Uiso 1 1 calc R U . . .
C4 C 0.8126(15) 0.557(2) 0.7395(18) 0.028(3) Uani 0.5 1 d D U P A 2
H4 H 0.856468 0.685402 0.706856 0.034 Uiso 0.5 1 calc R U P A 2
F2 F 0.9251(8) 0.4251(12) 0.6904(12) 0.058(2) Uani 0.5 1 d D U P A 2
F1 F 0.7914(8) 0.5388(13) 0.9508(10) 0.059(2) Uani 0.5 1 d D U P A 2

loop_
_atom_site_aniso_label
_atom_site_aniso_U_11
_atom_site_aniso_U_22
_atom_site_aniso_U_33
_atom_site_aniso_U_23
_atom_site_aniso_U_13
_atom_site_aniso_U_12
Br1 0.0233(5) 0.0353(6) 0.0259(6) 0.0020(6) -0.0078(4) -0.0042(4)
C1 0.0184(17) 0.0174(18) 0.0238(18) 0.0005(15) -0.0003(14) -0.0019(13)
C3 0.0227(17) 0.0177(18) 0.024(2) -0.0039(16) 0.0025(15) -0.0014(14)
C2 0.0180(16) 0.0209(18) 0.0221(19) -0.0001(16) 0.0038(13) 0.0006(14)
C4 0.031(6) 0.035(5) 0.017(5) -0.002(5) -0.008(4) -0.009(4)
F2 0.032(3) 0.096(6) 0.045(4) -0.017(4) -0.008(3) 0.020(3)
F1 0.033(3) 0.123(7) 0.022(3) -0.007(4) -0.008(2) -0.004(4)

loop_
_atom_type_symbol
_atom_type_description
_atom_type_scat_dispersion_real
_atom_type_scat_dispersion_imag
_atom_type_scat_source
C C 0.0033 0.0016 'International Tables Vol C Tables 4.2.6.8 and 6.1.1.4'
H H 0.0000 0.0000 'International Tables Vol C Tables 4.2.6.8 and 6.1.1.4'
F F 0.0171 0.0103 'International Tables Vol C Tables 4.2.6.8 and 6.1.1.4'
Br Br -0.2901 2.4595 'International Tables Vol C Tables 4.2.6.8 and 6.1.1.4'

loop_
_geom_angle_atom_site_label_1
_geom_angle_atom_site_label_2
_geom_angle_atom_site_label_3
_geom_angle
_geom_angle_site_symmetry_1
_geom_angle_site_symmetry_3
C2 C1 C3 121.1(4) . 3_666
C2 C1 C4 117.9(5) . .
C3 C1 C4 120.9(6) 3_666 .
C2 C1 Br1 121.6(3) . .
C3 C1 Br1 117.3(3) 3_666 .
C2 C3 C1 119.1(4) . 3_666
C2 C3 H3 120.5 . .
C1 C3 H3 120.5 3_666 .
C1 C2 C3 119.8(3) . .
C1 C2 H2 120.1 . .
C3 C2 H2 120.1 . .
F1 C4 F2 105.7(11) . .
F1 C4 C1 109.2(9) . .
F2 C4 C1 110.9(9) . .
F1 C4 H4 110.3 . .
F2 C4 H4 110.3 . .
C1 C4 H4 110.3 . .

loop_
_geom_bond_atom_site_label_1
_geom_bond_atom_site_label_2
_geom_bond_distance
_geom_bond_site_symmetry_2
Br1 C1 1.916(4) .
C1 C2 1.384(6) .
C1 C3 1.398(5) 3_666
C1 C4 1.490(11) .
C3 C2 1.392(6) .
C3 H3 0.9500 .
C2 H2 0.9500 .
C4 F1 1.333(12) .
C4 F2 1.340(13) .
C4 H4 1.0000 .
